data_7212680
loop_
_publ_author_name
'Janczak, Jan'
'Kubiak, Ryszard'

_publ_section_title
;
 Pyrazine control of the supramolecular chemistry of iron(ii) and
 cobalt(ii) phthalocyanines
;
_journal_issue 11
_journal_name_full CrystEngComm
_journal_page_first 3599
_journal_paper_doi 10.1039/c003440a
_journal_volume 12
_journal_year 2010
_chemical_formula_moiety 'C40 H24 Fe N12'
_chemical_formula_sum 'C40 H24 Fe N12'
_chemical_formula_weight 728.56
_chemical_name_systematic
;
?
;
_space_group_IT_number 14
_symmetry_cell_setting monoclinic
_symmetry_space_group_name_Hall '-P 2ybc'
_symmetry_space_group_name_H-M 'P 1 21/c 1'
_atom_sites_solution_hydrogens geom
_atom_sites_solution_primary direct
_atom_sites_solution_secondary difmap
_cell_angle_alpha 90.00
_cell_angle_beta 111.26(1)
_cell_angle_gamma 90.00
_cell_formula_units_Z 2
_cell_length_a 9.5301(19)
_cell_length_b 19.6721(37)
_cell_length_c 9.1369(18)
_cell_measurement_reflns_used 1625
_cell_measurement_temperature 295(2)
_cell_measurement_theta_max 27.73
_cell_measurement_theta_min 2.52
_cell_volume 1596.4(5)
_computing_cell_refinement
;
Oxford Diffraction Poland (2006). CrysAlis Red, Version 171.32.6
;
_computing_data_collection
;
Oxford Diffraction Poland (2006). CrysAlis CCD, Version 171.32.6
;
_computing_data_reduction
;
Oxford Diffraction Poland (2006). CrysAlis Red, Version 171.32.6
;
_computing_molecular_graphics
;
Brandenburg & Putz (2006). Diamond 3.0. Crystal and Molecular
Structure Visualisation, University of Bonn, Germany
;
_computing_publication_material 'SHELXL-97 (Sheldrick, 1997)'
_computing_structure_refinement 'SHELXL-97 (Sheldrick, 1997)'
_computing_structure_solution 'SHELXS-97 (Sheldrick, 1990)'
_diffrn_ambient_temperature 295(2)
_diffrn_detector_area_resol_mean '1024x1024 with blocks 2x2'
_diffrn_measured_fraction_theta_full 0.988
_diffrn_measured_fraction_theta_max 0.941
_diffrn_measurement_device_type 'KUMA KM-4 with area CCD detector'
_diffrn_measurement_method \w-scan
_diffrn_radiation_monochromator graphite
_diffrn_radiation_source 'fine-focus sealed tube'
_diffrn_radiation_type MoK\a
_diffrn_radiation_wavelength 0.71073
_diffrn_reflns_av_R_equivalents 0.0554
_diffrn_reflns_av_sigmaI/netI 0.0784
_diffrn_reflns_limit_h_max 12
_diffrn_reflns_limit_h_min -11
_diffrn_reflns_limit_k_max 25
_diffrn_reflns_limit_k_min -24
_diffrn_reflns_limit_l_max 7
_diffrn_reflns_limit_l_min -11
_diffrn_reflns_number 17887
_diffrn_reflns_theta_full 27.00
_diffrn_reflns_theta_max 27.73
_diffrn_reflns_theta_min 2.52
_exptl_absorpt_coefficient_mu 0.526
_exptl_absorpt_correction_T_max 0.9127
_exptl_absorpt_correction_T_min 0.8713
_exptl_absorpt_correction_type numerical
_exptl_absorpt_process_details
;
Oxford Diffraction Poland (2006). CrysAlis Red, Version 171.32.6
;
_exptl_crystal_colour violet
_exptl_crystal_density_diffrn 1.516
_exptl_crystal_density_meas 1.51
_exptl_crystal_density_method floatation
_exptl_crystal_description paralellepiped
_exptl_crystal_F_000 748
_exptl_crystal_size_max 0.26
_exptl_crystal_size_mid 0.22
_exptl_crystal_size_min 0.18
_refine_diff_density_max 0.575
_refine_diff_density_min -0.321
_refine_diff_density_rms 0.048
_refine_ls_extinction_method none
_refine_ls_goodness_of_fit_ref 1.010
_refine_ls_hydrogen_treatment constr
_refine_ls_matrix_type full
_refine_ls_number_parameters 241
_refine_ls_number_reflns 3533
_refine_ls_number_restraints 0
_refine_ls_restrained_S_all 1.010
_refine_ls_R_factor_all 0.0911
_refine_ls_R_factor_gt 0.0368
_refine_ls_shift/su_max 0.001
_refine_ls_shift/su_mean 0.000
_refine_ls_structure_factor_coef Fsqd
_refine_ls_weighting_details 'calc w=1/[\s^2^(Fo^2^)+(0.0230P)^2^] where P=(Fo^2^+2Fc^2^)/3'
_refine_ls_weighting_scheme calc
_refine_ls_wR_factor_gt 0.0571
_refine_ls_wR_factor_ref 0.0625
_reflns_number_gt 2086
_reflns_number_total 3533
_reflns_threshold_expression I>2\s(I)
_cod_data_source_file c003440a.txt
_cod_data_source_block Fe_Comp_I
_cod_original_cell_volume 1596.4(6)
_cod_original_sg_symbol_H-M 'P 21/c'
_cod_database_code 7212680

loop_
_symmetry_equiv_pos_as_xyz
'x, y, z'
'-x, y+1/2, -z+1/2'
'-x, -y, -z'
'x, -y-1/2, z-1/2'

loop_
_atom_site_label
_atom_site_type_symbol
_atom_site_fract_x
_atom_site_fract_y
_atom_site_fract_z
_atom_site_U_iso_or_equiv
_atom_site_adp_type
_atom_site_occupancy
_atom_site_symmetry_multiplicity
_atom_site_calc_flag
_atom_site_refinement_flags
Fe1 Fe 0.5000 0.5000 0.5000 0.02685(12) Uani 1 2 d S
N1 N 0.44851(16) 0.55818(7) 0.64335(16) 0.0267(4) Uani 1 1 d .
N2 N 0.23044(17) 0.61613(7) 0.46211(18) 0.0297(4) Uani 1 1 d .
N3 N 0.33265(16) 0.53587(7) 0.32552(16) 0.0270(4) Uani 1 1 d .
N4 N 0.35854(18) 0.47308(8) 0.10856(17) 0.0320(4) Uani 1 1 d .
C1 C 0.5239(2) 0.56268(9) 0.8034(2) 0.0286(4) Uani 1 1 d .
C2 C 0.4544(2) 0.61481(9) 0.8672(2) 0.0308(5) Uani 1 1 d .
C3 C 0.4892(2) 0.64005(10) 1.0186(2) 0.0418(5) Uani 1 1 d .
H3 H 0.5698 0.6230 1.1027 0.050 Uiso 1 1 calc R
C4 C 0.3996(3) 0.69121(10) 1.0390(3) 0.0469(6) Uani 1 1 d .
H4 H 0.4201 0.7088 1.1390 0.056 Uiso 1 1 calc R
C5 C 0.2788(2) 0.71735(10) 0.9139(2) 0.0436(6) Uani 1 1 d .
H5 H 0.2210 0.7522 0.9318 0.052 Uiso 1 1 calc R
C6 C 0.2441(2) 0.69233(9) 0.7642(2) 0.0361(5) Uani 1 1 d .
H6 H 0.1635 0.7095 0.6803 0.043 Uiso 1 1 calc R
C7 C 0.3338(2) 0.64057(9) 0.7429(2) 0.0297(5) Uani 1 1 d .
C8 C 0.3313(2) 0.60399(9) 0.6037(2) 0.0274(4) Uani 1 1 d .
C9 C 0.23295(19) 0.58504(9) 0.3334(2) 0.0273(4) Uani 1 1 d .
C10 C 0.1264(2) 0.60057(9) 0.1772(2) 0.0295(5) Uani 1 1 d .
C11 C 0.0076(2) 0.64587(10) 0.1224(2) 0.0389(5) Uani 1 1 d .
H11 H -0.0181 0.6739 0.1908 0.047 Uiso 1 1 calc R
C12 C -0.0710(2) 0.64796(11) -0.0369(3) 0.0469(6) Uani 1 1 d .
H12 H -0.1514 0.6779 -0.0768 0.056 Uiso 1 1 calc R
C13 C -0.0329(2) 0.60633(11) -0.1390(2) 0.0460(6) Uani 1 1 d .
H13 H -0.0884 0.6089 -0.2461 0.055 Uiso 1 1 calc R
C14 C 0.0849(2) 0.56137(10) -0.0854(2) 0.0385(5) Uani 1 1 d .
H14 H 0.1100 0.5334 -0.1543 0.046 Uiso 1 1 calc R
C15 C 0.1648(2) 0.55903(9) 0.0742(2) 0.0300(5) Uani 1 1 d .
C16 C 0.2940(2) 0.51913(9) 0.1698(2) 0.0285(5) Uani 1 1 d .
N5 N 0.36760(17) 0.42625(7) 0.53246(16) 0.0280(4) Uani 1 1 d .
C17 C 0.2370(2) 0.43916(10) 0.5515(2) 0.0362(5) Uani 1 1 d .
H17 H 0.2058 0.4841 0.5495 0.043 Uiso 1 1 calc R
C18 C 0.1479(2) 0.38841(11) 0.5740(2) 0.0469(6) Uani 1 1 d .
H18 H 0.0592 0.4006 0.5877 0.056 Uiso 1 1 calc R
N6 N 0.1818(2) 0.32308(9) 0.5773(2) 0.0555(5) Uani 1 1 d .
C19 C 0.3106(3) 0.31084(11) 0.5581(2) 0.0537(6) Uani 1 1 d .
H19 H 0.3405 0.2658 0.5591 0.064 Uiso 1 1 calc R
C20 C 0.4028(2) 0.36044(10) 0.5367(2) 0.0381(5) Uani 1 1 d .
H20 H 0.4921 0.3478 0.5248 0.046 Uiso 1 1 calc R

loop_
_atom_site_aniso_label
_atom_site_aniso_U_11
_atom_site_aniso_U_22
_atom_site_aniso_U_33
_atom_site_aniso_U_23
_atom_site_aniso_U_13
_atom_site_aniso_U_12
Fe1 0.0269(2) 0.0256(2) 0.0302(2) -0.0002(2) 0.01294(18) 0.0009(2)
N1 0.0294(10) 0.0237(9) 0.0300(10) 0.0011(7) 0.0142(8) 0.0010(7)
N2 0.0305(10) 0.0277(9) 0.0340(10) 0.0012(8) 0.0155(8) 0.0020(7)
N3 0.0276(9) 0.0262(9) 0.0291(10) -0.0004(7) 0.0126(8) -0.0007(7)
N4 0.0328(10) 0.0322(9) 0.0327(10) 0.0004(8) 0.0138(8) 0.0031(8)
C1 0.0327(12) 0.0272(11) 0.0299(11) -0.0015(9) 0.0160(10) -0.0015(9)
C2 0.0384(13) 0.0273(11) 0.0325(12) -0.0018(10) 0.0199(11) 0.0009(9)
C3 0.0499(14) 0.0395(12) 0.0363(14) -0.0015(11) 0.0159(11) 0.0050(12)
C4 0.0652(17) 0.0399(13) 0.0417(14) -0.0120(11) 0.0267(13) 0.0017(12)
C5 0.0596(16) 0.0300(12) 0.0513(15) -0.0029(11) 0.0322(13) 0.0071(11)
C6 0.0455(14) 0.0285(11) 0.0395(13) 0.0034(10) 0.0217(11) 0.0057(10)
C7 0.0368(13) 0.0256(11) 0.0338(12) -0.0010(9) 0.0214(11) -0.0007(9)
C8 0.0295(12) 0.0241(11) 0.0332(12) 0.0019(9) 0.0167(10) -0.0006(9)
C9 0.0267(12) 0.0233(10) 0.0346(12) -0.0001(9) 0.0144(10) -0.0007(9)
C10 0.0290(12) 0.0263(11) 0.0335(12) 0.0026(9) 0.0117(10) -0.0008(9)
C11 0.0356(13) 0.0370(12) 0.0442(14) 0.0026(10) 0.0145(11) 0.0055(10)
C12 0.0395(14) 0.0447(14) 0.0492(15) 0.0094(11) 0.0074(12) 0.0128(11)
C13 0.0447(15) 0.0484(14) 0.0355(13) 0.0056(11) 0.0033(11) 0.0036(12)
C14 0.0411(14) 0.0389(13) 0.0345(13) -0.0011(10) 0.0126(11) -0.0027(10)
C15 0.0273(12) 0.0287(11) 0.0338(12) 0.0041(10) 0.0110(10) -0.0011(9)
C16 0.0290(12) 0.0282(12) 0.0295(11) 0.0007(9) 0.0121(10) -0.0026(9)
N5 0.0281(10) 0.0296(9) 0.0284(9) -0.0006(7) 0.0126(8) 0.0020(7)
C17 0.0352(13) 0.0356(12) 0.0417(12) -0.0024(10) 0.0188(10) -0.0001(10)
C18 0.0385(14) 0.0516(15) 0.0608(15) 0.0022(12) 0.0304(12) -0.0055(11)
N6 0.0529(14) 0.0417(12) 0.0838(15) 0.0034(11) 0.0389(12) -0.0082(10)
C19 0.0609(17) 0.0323(13) 0.0785(18) 0.0024(12) 0.0378(15) -0.0052(12)
C20 0.0401(13) 0.0306(12) 0.0495(14) -0.0008(10) 0.0234(11) 0.0002(10)

loop_
_atom_type_symbol
_atom_type_description
_atom_type_scat_dispersion_real
_atom_type_scat_dispersion_imag
_atom_type_scat_source
C C 0.0033 0.0016 'International Tables Vol C Tables 4.2.6.8 and 6.1.1.4'
H H 0.0000 0.0000 'International Tables Vol C Tables 4.2.6.8 and 6.1.1.4'
N N 0.0061 0.0033 'International Tables Vol C Tables 4.2.6.8 and 6.1.1.4'
Fe Fe 0.3463 0.8444 'International Tables Vol C Tables 4.2.6.8 and 6.1.1.4'

loop_
_geom_angle_atom_site_label_1
_geom_angle_atom_site_label_2
_geom_angle_atom_site_label_3
_geom_angle
_geom_angle_site_symmetry_1
_geom_angle_site_symmetry_3
_geom_angle_publ_flag
N1 Fe1 N1 180.0 . 3_666 y
N1 Fe1 N3 89.63(6) . 3_666 y
N1 Fe1 N3 90.37(6) 3_666 3_666 y
N1 Fe1 N3 90.37(6) . . y
N1 Fe1 N3 89.63(6) 3_666 . y
N3 Fe1 N3 180.0 3_666 . y
N1 Fe1 N5 89.99(6) . 3_666 y
N1 Fe1 N5 90.01(6) 3_666 3_666 y
N3 Fe1 N5 90.62(6) 3_666 3_666 y
N3 Fe1 N5 89.38(6) . 3_666 y
N1 Fe1 N5 90.01(6) . . y
N1 Fe1 N5 89.99(6) 3_666 . y
N3 Fe1 N5 89.38(6) 3_666 . y
N3 Fe1 N5 90.62(6) . . y
N5 Fe1 N5 180.0 3_666 . y
C8 N1 C1 107.35(14) . . ?
C8 N1 Fe1 126.18(12) . . ?
C1 N1 Fe1 126.46(12) . . ?
C8 N2 C9 122.69(16) . . ?
C16 N3 C9 106.96(15) . . ?
C16 N3 Fe1 126.68(12) . . ?
C9 N3 Fe1 126.32(12) . . ?
C1 N4 C16 121.82(16) 3_666 . ?
N4 C1 N1 127.81(16) 3_666 . ?
N4 C1 C2 122.76(17) 3_666 . ?
N1 C1 C2 109.43(16) . . ?
C7 C2 C3 120.79(18) . . ?
C7 C2 C1 107.02(16) . . ?
C3 C2 C1 132.19(18) . . ?
C4 C3 C2 117.3(2) . . ?
C4 C3 H3 121.3 . . ?
C2 C3 H3 121.3 . . ?
C3 C4 C5 121.86(19) . . ?
C3 C4 H4 119.1 . . ?
C5 C4 H4 119.1 . . ?
C6 C5 C4 120.84(19) . . ?
C6 C5 H5 119.6 . . ?
C4 C5 H5 119.6 . . ?
C5 C6 C7 117.61(19) . . ?
C5 C6 H6 121.2 . . ?
C7 C6 H6 121.2 . . ?
C2 C7 C6 121.55(17) . . ?
C2 C7 C8 106.33(16) . . ?
C6 C7 C8 132.10(18) . . ?
N2 C8 N1 127.40(16) . . ?
N2 C8 C7 122.74(17) . . ?
N1 C8 C7 109.84(16) . . ?
N2 C9 N3 127.01(17) . . ?
N2 C9 C10 122.71(16) . . ?
N3 C9 C10 110.28(15) . . ?
C11 C10 C15 120.95(18) . . ?
C11 C10 C9 132.81(18) . . ?
C15 C10 C9 106.23(16) . . ?
C12 C11 C10 117.56(19) . . ?
C12 C11 H11 121.2 . . ?
C10 C11 H11 121.2 . . ?
C11 C12 C13 121.33(19) . . ?
C11 C12 H12 119.3 . . ?
C13 C12 H12 119.3 . . ?
C14 C13 C12 121.38(19) . . ?
C14 C13 H13 119.3 . . ?
C12 C13 H13 119.3 . . ?
C13 C14 C15 117.74(19) . . ?
C13 C14 H14 121.1 . . ?
C15 C14 H14 121.1 . . ?
C14 C15 C10 121.03(17) . . ?
C14 C15 C16 132.50(18) . . ?
C10 C15 C16 106.47(16) . . ?
N4 C16 N3 127.51(17) . . ?
N4 C16 C15 122.42(16) . . ?
N3 C16 C15 110.06(16) . . ?
C20 N5 C17 114.53(16) . . ?
C20 N5 Fe1 122.61(13) . . ?
C17 N5 Fe1 122.87(12) . . ?
N5 C17 C18 122.31(18) . . ?
N5 C17 H17 118.8 . . ?
C18 C17 H17 118.8 . . ?
N6 C18 C17 123.4(2) . . ?
N6 C18 H18 118.3 . . ?
C17 C18 H18 118.3 . . ?
C18 N6 C19 113.86(19) . . ?
N6 C19 C20 124.2(2) . . ?
N6 C19 H19 117.9 . . ?
C20 C19 H19 117.9 . . ?
N5 C20 C19 121.75(19) . . ?
N5 C20 H20 119.1 . . ?
C19 C20 H20 119.1 . . ?

loop_
_geom_bond_atom_site_label_1
_geom_bond_atom_site_label_2
_geom_bond_distance
_geom_bond_site_symmetry_2
_geom_bond_publ_flag
Fe1 N1 1.9318(14) . y
Fe1 N1 1.9318(14) 3_666 y
Fe1 N3 1.9337(16) 3_666 y
Fe1 N3 1.9337(16) . y
Fe1 N5 2.0141(15) 3_666 y
Fe1 N5 2.0141(15) . y
N1 C8 1.377(2) . ?
N1 C1 1.379(2) . ?
N2 C8 1.324(2) . ?
N2 C9 1.334(2) . ?
N3 C16 1.374(2) . ?
N3 C9 1.376(2) . ?
N4 C1 1.320(2) 3_666 ?
N4 C16 1.327(2) . ?
C1 N4 1.320(2) 3_666 ?
C1 C2 1.453(2) . ?
C2 C7 1.386(2) . ?
C2 C3 1.392(2) . ?
C3 C4 1.375(3) . ?
C3 H3 0.9300 . ?
C4 C5 1.393(3) . ?
C4 H4 0.9300 . ?
C5 C6 1.376(2) . ?
C5 H5 0.9300 . ?
C6 C7 1.387(2) . ?
C6 H6 0.9300 . ?
C7 C8 1.454(2) . ?
C9 C10 1.452(2) . ?
C10 C11 1.384(2) . ?
C10 C15 1.392(2) . ?
C11 C12 1.375(3) . ?
C11 H11 0.9300 . ?
C12 C13 1.385(3) . ?
C12 H12 0.9300 . ?
C13 C14 1.373(3) . ?
C13 H13 0.9300 . ?
C14 C15 1.379(2) . ?
C14 H14 0.9300 . ?
C15 C16 1.454(2) . ?
N5 C20 1.334(2) . ?
N5 C17 1.342(2) . ?
C17 C18 1.374(3) . ?
C17 H17 0.9300 . ?
C18 N6 1.323(3) . ?
C18 H18 0.9300 . ?
N6 C19 1.323(3) . ?
C19 C20 1.374(3) . ?
C19 H19 0.9300 . ?
C20 H20 0.9300 . ?
